data_7016395
loop_
_publ_author_name
'Wetzel, Corinna'
'Kunz, Peter C.'
'Kassack, Matthias U.'
'Hamacher, Alexandra'
'B\"ohler, Philip'
'Watjen, Wim'
'Ott, Ingo'
'Rubbiani, Riccardo'
'Spingler, Bernhard'

_publ_section_title
;
 Gold(i) complexes of water-soluble diphos-type ligands: Synthesis,
 anticancer activity, apoptosis and thioredoxin reductase inhibition.
;
_journal_issue 36
_journal_name_full 'Dalton transactions (Cambridge, England : 2003)'
_journal_page_first 9212
_journal_page_last 9220
_journal_paper_doi 10.1039/c1dt10368g
_journal_volume 40
_journal_year 2011
_chemical_formula_sum 'C44 H48 Au F6 N8 P5'
_chemical_formula_weight 1154.72
_chemical_name_systematic
;
?
;
_space_group_IT_number 2
_symmetry_cell_setting triclinic
_symmetry_space_group_name_Hall '-P 1'
_symmetry_space_group_name_H-M 'P -1'
_atom_sites_solution_hydrogens geom
_atom_sites_solution_primary direct
_atom_sites_solution_secondary difmap
_audit_creation_method SHELXL-97
_cell_angle_alpha 77.1249(18)
_cell_angle_beta 81.4065(17)
_cell_angle_gamma 80.7994(15)
_cell_formula_units_Z 2
_cell_length_a 11.5666(2)
_cell_length_b 12.5719(2)
_cell_length_c 16.9038(4)
_cell_measurement_reflns_used 11693
_cell_measurement_temperature 183(2)
_cell_measurement_theta_max 32.6843
_cell_measurement_theta_min 2.6079
_cell_volume 2348.83(8)
_computing_cell_refinement 'CrysAlis^Pro^ (Oxford, 2007)'
_computing_data_collection 'CrysAlis^Pro^ (Oxford, 2007)'
_computing_data_reduction 'CrysAlis^Pro^ (Oxford, 2007)'
_computing_molecular_graphics 'ORTEP-3 (Farrugia, 1997)'
_computing_publication_material 'SHELXL-97 (Sheldrick, 2008)'
_computing_structure_refinement 'SHELXL-97 (Sheldrick, 2008)'
_computing_structure_solution 'SIR-97 (Altomare, 1999)'
_diffrn_ambient_temperature 183(2)
_diffrn_detector_area_resol_mean 10.4498
_diffrn_measured_fraction_theta_full 0.999
_diffrn_measured_fraction_theta_max 0.999
_diffrn_measurement_device_type 'Oxford Xcalibur Ruby CCD'
_diffrn_measurement_method '\o oscillation scan'
_diffrn_radiation_monochromator graphite
_diffrn_radiation_source 'Enhance (Mo) X-ray Source'
_diffrn_radiation_type MoK\a
_diffrn_radiation_wavelength 0.7107
_diffrn_reflns_av_R_equivalents 0.0382
_diffrn_reflns_av_sigmaI/netI 0.0902
_diffrn_reflns_limit_h_max 13
_diffrn_reflns_limit_h_min -16
_diffrn_reflns_limit_k_max 17
_diffrn_reflns_limit_k_min -17
_diffrn_reflns_limit_l_max 24
_diffrn_reflns_limit_l_min -24
_diffrn_reflns_number 26468
_diffrn_reflns_theta_full 30.51
_diffrn_reflns_theta_max 30.51
_diffrn_reflns_theta_min 2.61
_exptl_absorpt_coefficient_mu 3.368
_exptl_absorpt_correction_T_max 0.8771
_exptl_absorpt_correction_T_min 0.7495
_exptl_absorpt_correction_type multi-scan
_exptl_absorpt_process_details
;
CrysAlisPro, Oxford Diffraction Ltd.,
Version 1.171.33.52 (release 06-11-2009 CrysAlis171 .NET)
(compiled Nov 6 2009,16:24:50)
Empirical absorption correction using spherical harmonics,
implemented in SCALE3 ABSPACK scaling algorithm.
;
_exptl_crystal_colour colourless
_exptl_crystal_density_diffrn 1.633
_exptl_crystal_density_method 'not measured'
_exptl_crystal_description plate
_exptl_crystal_F_000 1152
_exptl_crystal_size_max 0.24
_exptl_crystal_size_mid 0.14
_exptl_crystal_size_min 0.04
_refine_diff_density_max 1.848
_refine_diff_density_min -1.169
_refine_diff_density_rms 0.112
_refine_ls_extinction_method none
_refine_ls_goodness_of_fit_ref 0.904
_refine_ls_hydrogen_treatment constr
_refine_ls_matrix_type full
_refine_ls_number_parameters 616
_refine_ls_number_reflns 14316
_refine_ls_number_restraints 1
_refine_ls_restrained_S_all 0.904
_refine_ls_R_factor_all 0.0733
_refine_ls_R_factor_gt 0.0435
_refine_ls_shift/su_max 0.001
_refine_ls_shift/su_mean 0.000
_refine_ls_structure_factor_coef Fsqd
_refine_ls_weighting_details 'calc w=1/[\s^2^(Fo^2^)+(0.0341P)^2^+0.0000P] where P=(Fo^2^+2Fc^2^)/3'
_refine_ls_weighting_scheme calc
_refine_ls_wR_factor_gt 0.0743
_refine_ls_wR_factor_ref 0.0789
_reflns_number_gt 9762
_reflns_number_total 14316
_reflns_threshold_expression >2sigma(I)
_cod_data_source_file c1dt10368g.txt
_cod_data_source_block kp061209
_cod_original_sg_symbol_H-M P-1
_cod_database_code 7016395

loop_
_symmetry_equiv_pos_as_xyz
'x, y, z'
'-x, -y, -z'

loop_
_atom_site_label
_atom_site_type_symbol
_atom_site_fract_x
_atom_site_fract_y
_atom_site_fract_z
_atom_site_U_iso_or_equiv
_atom_site_adp_type
_atom_site_occupancy
_atom_site_symmetry_multiplicity
_atom_site_calc_flag
_atom_site_refinement_flags
_atom_site_disorder_assembly
_atom_site_disorder_group
Au1 Au -0.724318(12) -0.780169(11) -0.781765(9) 0.03274(5) Uani 1 1 d . . .
C1 C -0.5776(3) -1.0342(3) -0.7618(2) 0.0359(8) Uani 1 1 d . . .
H1A H -0.5575 -1.1107 -0.7320 0.043 Uiso 1 1 calc R . .
H1B H -0.5861 -1.0363 -0.8188 0.043 Uiso 1 1 calc R . .
C2 C -0.8159(3) -1.0663(3) -0.7236(3) 0.0454(10) Uani 1 1 d . . .
C4 C -0.9910(5) -1.0071(5) -0.6329(4) 0.0892(17) Uani 1 1 d . . .
H4C H -1.0699 -1.0294 -0.6160 0.134 Uiso 1 1 calc R . .
H4B H -0.9981 -0.9293 -0.6603 0.134 Uiso 1 1 calc R . .
H4A H -0.9495 -1.0175 -0.5848 0.134 Uiso 1 1 calc R . .
C5 C -0.9714(5) -1.1551(4) -0.7151(4) 0.0830(18) Uani 1 1 d . . .
H5 H -1.0474 -1.1783 -0.7011 0.100 Uiso 1 1 calc R . .
C6 C -0.8818(5) -1.1927(4) -0.7653(4) 0.0750(16) Uani 1 1 d . . .
H6 H -0.8843 -1.2503 -0.7927 0.090 Uiso 1 1 calc R . .
C8 C -0.6973(3) -1.0098(3) -0.6061(2) 0.0401(9) Uani 1 1 d . . .
C9 C -0.6814(4) -1.1219(4) -0.5668(3) 0.0692(14) Uani 1 1 d . . .
H9 H -0.6850 -1.1767 -0.5967 0.083 Uiso 1 1 calc R . .
C10 C -0.6615(5) -1.1523(5) -0.4895(4) 0.0886(18) Uani 1 1 d . . .
H10 H -0.6503 -1.2278 -0.4635 0.106 Uiso 1 1 calc R . .
C11 C -0.6577(4) -1.0693(5) -0.4474(3) 0.0750(15) Uani 1 1 d . . .
H11 H -0.6451 -1.0898 -0.3914 0.090 Uiso 1 1 calc R . .
C12 C -0.6711(5) -0.9619(5) -0.4824(3) 0.0700(14) Uani 1 1 d . . .
H12 H -0.6667 -0.9082 -0.4517 0.084 Uiso 1 1 calc R . .
C13 C -0.6912(4) -0.9301(4) -0.5630(3) 0.0564(12) Uani 1 1 d . . .
H13 H -0.7007 -0.8544 -0.5886 0.068 Uiso 1 1 calc R . .
C14 C -0.4803(3) -0.9671(3) -0.7610(2) 0.0338(8) Uani 1 1 d . . .
H14A H -0.4056 -1.0005 -0.7879 0.041 Uiso 1 1 calc R . .
H14B H -0.4692 -0.9692 -0.7037 0.041 Uiso 1 1 calc R . .
C15 C -0.4538(3) -0.8338(3) -0.9178(2) 0.0391(9) Uani 1 1 d . . .
C17 C -0.4725(4) -0.6355(4) -0.9794(3) 0.0659(13) Uani 1 1 d . . .
H17A H -0.4119 -0.6132 -0.9540 0.099 Uiso 1 1 calc R . .
H17B H -0.5493 -0.6238 -0.9469 0.099 Uiso 1 1 calc R . .
H17C H -0.4759 -0.5915 -1.0349 0.099 Uiso 1 1 calc R . .
C18 C -0.3977(4) -0.7908(4) -1.0526(3) 0.0545(11) Uani 1 1 d . . .
H18 H -0.3788 -0.7517 -1.1067 0.065 Uiso 1 1 calc R . .
C19 C -0.3861(4) -0.8991(4) -1.0249(3) 0.0535(11) Uani 1 1 d . . .
H19 H -0.3577 -0.9509 -1.0589 0.064 Uiso 1 1 calc R . .
C21 C -0.4061(3) -0.7584(3) -0.7788(2) 0.0373(8) Uani 1 1 d . . .
C22 C -0.2872(3) -0.8048(3) -0.7814(3) 0.0477(10) Uani 1 1 d . . .
H22 H -0.2614 -0.8675 -0.8052 0.057 Uiso 1 1 calc R . .
C23 C -0.2084(4) -0.7606(4) -0.7500(3) 0.0592(12) Uani 1 1 d . . .
H23 H -0.1277 -0.7914 -0.7525 0.071 Uiso 1 1 calc R . .
C24 C -0.2474(4) -0.6703(4) -0.7147(3) 0.0567(11) Uani 1 1 d . . .
H24 H -0.1933 -0.6403 -0.6915 0.068 Uiso 1 1 calc R . .
C25 C -0.3621(4) -0.6237(4) -0.7126(3) 0.0522(11) Uani 1 1 d . . .
H25 H -0.3871 -0.5610 -0.6887 0.063 Uiso 1 1 calc R . .
C26 C -0.4429(4) -0.6672(3) -0.7453(3) 0.0480(10) Uani 1 1 d . . .
H26 H -0.5228 -0.6341 -0.7444 0.058 Uiso 1 1 calc R . .
C31 C -0.9480(3) -0.5927(3) -0.8506(2) 0.0367(8) Uani 1 1 d . . .
H31A H -0.9837 -0.5423 -0.8970 0.044 Uiso 1 1 calc R . .
H31B H -1.0126 -0.6230 -0.8110 0.044 Uiso 1 1 calc R . .
C32 C -0.7903(3) -0.6325(3) -0.9864(2) 0.0350(8) Uani 1 1 d . . .
C34 C -0.7099(4) -0.7974(3) -1.0492(3) 0.0562(12) Uani 1 1 d . . .
H34A H -0.7825 -0.8224 -1.0573 0.084 Uiso 1 1 calc R . .
H34B H -0.6843 -0.8379 -0.9968 0.084 Uiso 1 1 calc R . .
H34C H -0.6481 -0.8108 -1.0936 0.084 Uiso 1 1 calc R . .
C35 C -0.7039(4) -0.5956(3) -1.1128(3) 0.0491(10) Uani 1 1 d . . .
H35 H -0.6649 -0.6017 -1.1655 0.059 Uiso 1 1 calc R . .
C36 C -0.7437(3) -0.5023(3) -1.0847(3) 0.0448(9) Uani 1 1 d . . .
H36 H -0.7350 -0.4304 -1.1156 0.054 Uiso 1 1 calc R . .
C38 C -0.9539(3) -0.7825(3) -0.9161(2) 0.0379(9) Uani 1 1 d . . .
C39 C -0.9545(3) -0.8917(3) -0.8839(3) 0.0489(10) Uani 1 1 d . . .
H39 H -0.8995 -0.9290 -0.8473 0.059 Uiso 1 1 calc R . .
C40 C -1.0348(4) -0.9491(4) -0.9042(3) 0.0649(13) Uani 1 1 d . . .
H40 H -1.0367 -1.0249 -0.8804 0.078 Uiso 1 1 calc R . .
C41 C -1.1117(4) -0.8951(4) -0.9592(3) 0.0627(13) Uani 1 1 d . . .
H41 H -1.1655 -0.9345 -0.9745 0.075 Uiso 1 1 calc R . .
C42 C -1.1117(4) -0.7854(4) -0.9921(3) 0.0604(12) Uani 1 1 d . . .
H42 H -1.1663 -0.7489 -1.0294 0.072 Uiso 1 1 calc R . .
C43 C -1.0333(3) -0.7277(3) -0.9716(3) 0.0472(10) Uani 1 1 d . . .
H43 H -1.0329 -0.6516 -0.9947 0.057 Uiso 1 1 calc R . .
C44 C -0.8811(3) -0.5279(3) -0.8094(3) 0.0435(10) Uani 1 1 d . . .
H44A H -0.9367 -0.4695 -0.7881 0.052 Uiso 1 1 calc R . .
H44B H -0.8206 -0.4924 -0.8500 0.052 Uiso 1 1 calc R . .
C51 C -0.9296(3) -0.6384(4) -0.6442(3) 0.0550(12) Uani 1 1 d . . .
C56 C -0.9572(4) -0.7419(4) -0.6091(3) 0.0788(15) Uani 0.60 1 d P A 1
H56 H -0.9171 -0.8062 -0.6266 0.095 Uiso 0.60 1 calc PR A 1
N46 N -0.6705(5) -0.5355(5) -0.6362(4) 0.0415(13) Uani 0.60 1 d P A 1
N50 N -0.6952(8) -0.4287(6) -0.7584(6) 0.059(2) Uani 0.60 1 d P A 1
C52 C -0.9966(7) -0.5360(7) -0.6207(5) 0.049(2) Uani 0.60 1 d P A 1
H52A H -0.9767 -0.4655 -0.6479 0.058 Uiso 0.60 1 calc PR A 1
C53 C -1.0867(6) -0.5470(7) -0.5595(5) 0.059(2) Uani 0.60 1 d P A 1
H53A H -1.1346 -0.4839 -0.5450 0.071 Uiso 0.60 1 calc PR A 1
C54 C -1.1077(16) -0.6503(14) -0.5190(12) 0.080(4) Uani 0.60 1 d P A 1
H54 H -1.1635 -0.6584 -0.4715 0.096 Uiso 0.60 1 calc PR A 1
C45 C -0.7215(8) -0.5190(7) -0.7059(6) 0.0367(18) Uani 0.60 1 d P A 1
C47 C -0.6709(8) -0.6294(7) -0.5687(5) 0.061(2) Uani 0.60 1 d P A 1
H47C H -0.6274 -0.6174 -0.5266 0.091 Uiso 0.60 1 calc PR A 1
H47B H -0.6331 -0.6958 -0.5883 0.091 Uiso 0.60 1 calc PR A 1
H47A H -0.7524 -0.6386 -0.5455 0.091 Uiso 0.60 1 calc PR A 1
C48 C -0.6074(8) -0.4437(8) -0.6461(7) 0.058(3) Uani 0.60 1 d P A 1
H48A H -0.5645 -0.4284 -0.6072 0.070 Uiso 0.60 1 calc PR A 1
C49 C -0.6201(10) -0.3856(8) -0.7182(8) 0.057(3) Uani 0.60 1 d P A 1
H49A H -0.5834 -0.3215 -0.7416 0.069 Uiso 0.60 1 calc PR A 1
N50B N -0.9572(4) -0.7419(4) -0.6091(3) 0.0788(15) Uani 0.40 1 d P A 2
C54B C -1.087(2) -0.645(2) -0.5417(15) 0.071(8) Uiso 0.40 1 d PD A 2
H54B H -1.1526 -0.6167 -0.5078 0.085 Uiso 0.40 1 calc PR A 2
N46B N -1.0060(9) -0.5868(9) -0.6014(7) 0.049(3) Uiso 0.40 1 d PD A 2
C47B C -1.0091(11) -0.4727(11) -0.6146(8) 0.067(4) Uiso 0.40 1 d P A 2
H47D H -1.0728 -0.4429 -0.5772 0.101 Uiso 0.40 1 calc PR A 2
H47E H -1.0233 -0.4399 -0.6712 0.101 Uiso 0.40 1 calc PR A 2
H47F H -0.9336 -0.4553 -0.6048 0.101 Uiso 0.40 1 calc PR A 2
C59 C -0.6399(10) -0.5323(10) -0.5612(9) 0.065(3) Uiso 0.40 1 d P A 2
H59A H -0.6254 -0.5586 -0.5059 0.078 Uiso 0.40 1 calc PR A 2
C58 C -0.7043(11) -0.5868(12) -0.5981(9) 0.048(3) Uiso 0.40 1 d P A 2
H58A H -0.7304 -0.6540 -0.5686 0.058 Uiso 0.40 1 calc PR A 2
C57 C -0.7319(13) -0.5459(11) -0.6770(9) 0.036(4) Uiso 0.40 1 d P A 2
C61 C -0.634(2) -0.399(2) -0.6840(15) 0.074(8) Uiso 0.40 1 d P A 2
H61A H -0.6134 -0.3289 -0.7118 0.089 Uiso 0.40 1 calc PR A 2
C60 C -0.5990(14) -0.4426(12) -0.6054(10) 0.066(4) Uiso 0.40 1 d P A 2
H60A H -0.5467 -0.4076 -0.5845 0.079 Uiso 0.40 1 calc PR A 2
C62 C -0.6940(16) -0.4517(16) -0.7212(10) 0.056(5) Uiso 0.40 1 d P A 2
H62A H -0.7096 -0.4243 -0.7761 0.067 Uiso 0.40 1 calc PR A 2
C55 C -1.0489(5) -0.7444(5) -0.5458(4) 0.0911(19) Uani 1 1 d . . .
H55A H -1.0730 -0.8137 -0.5193 0.109 Uiso 1 1 calc R A 1
N3 N -0.9272(3) -1.0717(3) -0.6872(3) 0.0693(11) Uani 1 1 d . . .
N7 N -0.7856(3) -1.1386(3) -0.7727(3) 0.0628(11) Uani 1 1 d . . .
N16 N -0.4445(3) -0.7478(3) -0.9827(2) 0.0528(9) Uani 1 1 d . . .
N20 N -0.4191(3) -0.9284(3) -0.9426(2) 0.0484(9) Uani 1 1 d . . .
N33 N -0.7320(3) -0.6797(2) -1.0490(2) 0.0418(8) Uani 1 1 d . . .
N37 N -0.7978(3) -0.5238(2) -1.0065(2) 0.0419(8) Uani 1 1 d . . .
P1 P -0.71744(8) -0.97224(7) -0.71293(6) 0.0331(2) Uani 1 1 d . . .
P2 P -0.51338(8) -0.82410(7) -0.81344(6) 0.0312(2) Uani 1 1 d . . .
P31 P -0.85059(8) -0.70572(7) -0.88786(6) 0.0329(2) Uani 1 1 d . . .
P32 P -0.81038(8) -0.62048(8) -0.72549(6) 0.0380(2) Uani 1 1 d . A .
P41 P -0.29484(10) -0.27265(10) -0.67853(8) 0.0574(3) Uani 1 1 d . . .
F41 F -0.3169(3) -0.3952(2) -0.6450(2) 0.1091(12) Uani 1 1 d . . .
F42 F -0.1864(3) -0.3104(3) -0.7378(2) 0.1090(12) Uani 1 1 d . . .
F43 F -0.3819(2) -0.2606(3) -0.74600(19) 0.0876(10) Uani 1 1 d . . .
F44 F -0.2710(3) -0.1485(2) -0.7103(3) 0.1106(12) Uani 1 1 d . . .
F45 F -0.4029(3) -0.2298(3) -0.6201(2) 0.1073(12) Uani 1 1 d . . .
F46 F -0.2105(2) -0.2837(2) -0.61004(18) 0.0722(8) Uani 1 1 d . . .

loop_
_atom_site_aniso_label
_atom_site_aniso_U_11
_atom_site_aniso_U_22
_atom_site_aniso_U_33
_atom_site_aniso_U_23
_atom_site_aniso_U_13
_atom_site_aniso_U_12
Au1 0.03403(8) 0.03037(7) 0.03358(9) -0.00348(5) -0.01045(6) -0.00177(5)
C1 0.041(2) 0.0313(18) 0.034(2) -0.0036(15) -0.0064(17) -0.0032(15)
C2 0.039(2) 0.042(2) 0.053(3) 0.0069(19) -0.020(2) -0.0093(17)
C4 0.069(4) 0.104(4) 0.087(5) -0.009(4) -0.002(3) -0.013(3)
C5 0.080(4) 0.063(3) 0.113(5) 0.007(3) -0.048(4) -0.030(3)
C6 0.075(4) 0.053(3) 0.110(5) -0.016(3) -0.037(4) -0.023(3)
C8 0.0321(19) 0.051(2) 0.033(2) 0.0008(17) -0.0021(17) -0.0055(16)
C9 0.066(3) 0.101(4) 0.034(3) 0.017(3) -0.019(2) -0.020(3)
C10 0.096(4) 0.100(4) 0.061(4) 0.021(3) -0.022(3) -0.029(3)
C11 0.074(4) 0.115(5) 0.042(3) -0.017(3) -0.011(3) -0.030(3)
C12 0.084(4) 0.090(4) 0.046(3) -0.029(3) -0.013(3) -0.017(3)
C13 0.059(3) 0.073(3) 0.038(3) -0.012(2) -0.011(2) -0.004(2)
C14 0.0336(19) 0.0342(18) 0.032(2) -0.0021(15) -0.0088(16) -0.0013(14)
C15 0.037(2) 0.050(2) 0.032(2) 0.0017(18) -0.0106(17) -0.0153(17)
C17 0.076(3) 0.068(3) 0.057(3) -0.003(2) -0.021(3) -0.022(3)
C18 0.054(3) 0.083(3) 0.033(3) -0.020(2) -0.010(2) -0.014(2)
C19 0.051(3) 0.076(3) 0.040(3) -0.026(2) -0.004(2) -0.010(2)
C21 0.043(2) 0.041(2) 0.029(2) -0.0018(16) -0.0085(17) -0.0129(16)
C22 0.043(2) 0.058(2) 0.045(3) 0.001(2) -0.015(2) -0.0221(19)
C23 0.048(3) 0.073(3) 0.055(3) -0.001(2) -0.011(2) -0.014(2)
C24 0.063(3) 0.076(3) 0.036(3) -0.011(2) -0.005(2) -0.023(2)
C25 0.056(3) 0.063(3) 0.047(3) -0.024(2) 0.001(2) -0.027(2)
C26 0.046(2) 0.055(3) 0.048(3) -0.015(2) -0.004(2) -0.0147(19)
C31 0.0305(18) 0.041(2) 0.036(2) -0.0051(16) -0.0073(17) 0.0019(15)
C32 0.0283(18) 0.047(2) 0.030(2) -0.0044(16) -0.0086(16) -0.0055(15)
C34 0.069(3) 0.047(2) 0.054(3) -0.018(2) -0.007(2) -0.004(2)
C35 0.051(2) 0.056(3) 0.037(3) 0.0044(19) -0.011(2) -0.012(2)
C36 0.048(2) 0.047(2) 0.034(2) 0.0063(18) -0.011(2) -0.0090(18)
C38 0.0335(19) 0.046(2) 0.036(2) -0.0116(17) -0.0041(17) -0.0058(16)
C39 0.046(2) 0.046(2) 0.058(3) -0.010(2) -0.017(2) -0.0082(18)
C40 0.066(3) 0.054(3) 0.084(4) -0.017(3) -0.021(3) -0.018(2)
C41 0.054(3) 0.071(3) 0.076(4) -0.031(3) -0.019(3) -0.015(2)
C42 0.052(3) 0.078(3) 0.058(3) -0.020(3) -0.025(2) -0.001(2)
C43 0.039(2) 0.057(2) 0.046(3) -0.007(2) -0.015(2) -0.0044(18)
C44 0.050(2) 0.036(2) 0.046(3) -0.0130(18) -0.015(2) 0.0019(17)
C51 0.035(2) 0.089(3) 0.039(3) -0.015(2) -0.012(2) 0.010(2)
C56 0.056(3) 0.082(3) 0.070(4) 0.018(3) 0.014(3) 0.008(2)
N46 0.043(3) 0.047(3) 0.041(4) -0.020(3) -0.010(3) -0.006(3)
N50 0.077(5) 0.033(4) 0.074(6) -0.003(4) -0.030(5) -0.016(3)
C52 0.065(5) 0.024(4) 0.057(5) -0.012(4) -0.006(4) -0.002(4)
C53 0.052(4) 0.060(5) 0.066(6) -0.031(4) -0.001(4) 0.015(4)
C54 0.071(9) 0.083(9) 0.067(11) 0.002(7) -0.001(7) 0.011(6)
C45 0.041(4) 0.033(4) 0.035(5) -0.008(4) -0.009(4) 0.005(3)
C47 0.083(6) 0.072(6) 0.035(5) -0.010(4) -0.022(4) -0.019(5)
C48 0.056(5) 0.067(6) 0.063(7) -0.034(5) -0.030(5) 0.005(4)
C49 0.062(6) 0.038(5) 0.080(10) -0.017(5) -0.010(6) -0.026(4)
N50B 0.056(3) 0.082(3) 0.070(4) 0.018(3) 0.014(3) 0.008(2)
C55 0.076(4) 0.078(4) 0.088(5) 0.015(3) 0.034(3) -0.001(3)
N3 0.055(2) 0.073(3) 0.076(3) 0.008(2) -0.019(2) -0.019(2)
N7 0.072(3) 0.043(2) 0.084(3) -0.016(2) -0.032(2) -0.0127(18)
N16 0.052(2) 0.061(2) 0.048(3) -0.0059(18) -0.0129(18) -0.0167(17)
N20 0.0472(19) 0.061(2) 0.045(2) -0.0241(18) -0.0073(17) -0.0076(16)
N33 0.0471(19) 0.0415(18) 0.037(2) -0.0068(15) -0.0100(16) -0.0045(14)
N37 0.0460(19) 0.0388(18) 0.038(2) -0.0001(14) -0.0122(16) -0.0022(14)
P1 0.0325(5) 0.0337(5) 0.0318(6) -0.0003(4) -0.0074(4) -0.0061(4)
P2 0.0304(5) 0.0336(5) 0.0300(6) -0.0029(4) -0.0069(4) -0.0071(4)
P31 0.0321(5) 0.0349(5) 0.0327(6) -0.0053(4) -0.0110(4) -0.0024(4)
P32 0.0381(5) 0.0400(5) 0.0387(6) -0.0147(4) -0.0097(5) 0.0011(4)
P41 0.0549(7) 0.0617(7) 0.0617(9) -0.0243(6) -0.0226(6) 0.0057(6)
F41 0.119(3) 0.0669(19) 0.158(4) -0.017(2) -0.063(3) -0.0271(18)
F42 0.0675(19) 0.174(3) 0.088(3) -0.059(2) -0.0212(18) 0.032(2)
F43 0.0644(18) 0.131(3) 0.080(2) -0.057(2) -0.0337(16) 0.0218(17)
F44 0.110(3) 0.071(2) 0.148(4) 0.012(2) -0.068(2) -0.0049(17)
F45 0.076(2) 0.165(3) 0.095(3) -0.079(2) -0.0154(19) 0.020(2)
F46 0.0817(18) 0.0658(16) 0.078(2) -0.0144(15) -0.0441(16) -0.0039(14)

loop_
_atom_type_symbol
_atom_type_description
_atom_type_scat_dispersion_real
_atom_type_scat_dispersion_imag
_atom_type_scat_source
C C 0.0033 0.0016 'International Tables Vol C Tables 4.2.6.8 and 6.1.1.4'
H H 0.0000 0.0000 'International Tables Vol C Tables 4.2.6.8 and 6.1.1.4'
N N 0.0061 0.0033 'International Tables Vol C Tables 4.2.6.8 and 6.1.1.4'
P P 0.1023 0.0942 'International Tables Vol C Tables 4.2.6.8 and 6.1.1.4'
Au Au -2.0133 8.8022 'International Tables Vol C Tables 4.2.6.8 and 6.1.1.4'
F F 0.0171 0.0103 'International Tables Vol C Tables 4.2.6.8 and 6.1.1.4'

loop_
_geom_angle_atom_site_label_1
_geom_angle_atom_site_label_2
_geom_angle_atom_site_label_3
_geom_angle
P31 Au1 P2 121.54(3)
P31 Au1 P32 85.44(3)
P2 Au1 P32 122.04(3)
P31 Au1 P1 120.26(3)
P2 Au1 P1 84.94(3)
P32 Au1 P1 127.30(4)
C14 C1 P1 109.7(2)
C14 C1 H1A 109.7
P1 C1 H1A 109.7
C14 C1 H1B 109.7
P1 C1 H1B 109.7
H1A C1 H1B 108.2
N7 C2 N3 110.8(4)
N7 C2 P1 122.6(3)
N3 C2 P1 126.6(3)
N3 C4 H4C 109.5
N3 C4 H4B 109.5
H4C C4 H4B 109.5
N3 C4 H4A 109.5
H4C C4 H4A 109.5
H4B C4 H4A 109.5
C6 C5 N3 104.3(5)
C6 C5 H5 127.9
N3 C5 H5 127.9
C5 C6 N7 112.2(5)
C5 C6 H6 123.9
N7 C6 H6 123.9
C13 C8 C9 119.4(4)
C13 C8 P1 120.5(3)
C9 C8 P1 120.1(3)
C10 C9 C8 121.5(5)
C10 C9 H9 119.2
C8 C9 H9 119.2
C9 C10 C11 117.6(6)
C9 C10 H10 121.2
C11 C10 H10 121.2
C12 C11 C10 122.9(5)
C12 C11 H11 118.5
C10 C11 H11 118.5
C11 C12 C13 119.6(4)
C11 C12 H12 120.2
C13 C12 H12 120.2
C12 C13 C8 119.0(4)
C12 C13 H13 120.5
C8 C13 H13 120.5
C1 C14 P2 112.0(2)
C1 C14 H14A 109.2
P2 C14 H14A 109.2
C1 C14 H14B 109.2
P2 C14 H14B 109.2
H14A C14 H14B 107.9
N20 C15 N16 109.8(4)
N20 C15 P2 124.0(3)
N16 C15 P2 126.1(3)
N16 C17 H17A 109.5
N16 C17 H17B 109.5
H17A C17 H17B 109.5
N16 C17 H17C 109.5
H17A C17 H17C 109.5
H17B C17 H17C 109.5
C19 C18 N16 103.8(4)
C19 C18 H18 128.1
N16 C18 H18 128.1
C18 C19 N20 113.2(4)
C18 C19 H19 123.4
N20 C19 H19 123.4
C26 C21 C22 119.7(4)
C26 C21 P2 119.8(3)
C22 C21 P2 120.3(3)
C23 C22 C21 120.5(4)
C23 C22 H22 119.8
C21 C22 H22 119.8
C22 C23 C24 119.1(4)
C22 C23 H23 120.4
C24 C23 H23 120.4
C25 C24 C23 121.0(4)
C25 C24 H24 119.5
C23 C24 H24 119.5
C24 C25 C26 120.4(4)
C24 C25 H25 119.8
C26 C25 H25 119.8
C21 C26 C25 119.2(4)
C21 C26 H26 120.4
C25 C26 H26 120.4
C44 C31 P31 111.7(2)
C44 C31 H31A 109.3
P31 C31 H31A 109.3
C44 C31 H31B 109.3
P31 C31 H31B 109.3
H31A C31 H31B 107.9
N37 C32 N33 111.1(3)
N37 C32 P31 123.1(3)
N33 C32 P31 125.8(3)
N33 C34 H34A 109.5
N33 C34 H34B 109.5
H34A C34 H34B 109.5
N33 C34 H34C 109.5
H34A C34 H34C 109.5
H34B C34 H34C 109.5
C36 C35 N33 105.3(4)
C36 C35 H35 127.3
N33 C35 H35 127.3
C35 C36 N37 111.7(4)
C35 C36 H36 124.1
N37 C36 H36 124.1
C39 C38 C43 119.9(4)
C39 C38 P31 120.8(3)
C43 C38 P31 119.3(3)
C38 C39 C40 120.6(4)
C38 C39 H39 119.7
C40 C39 H39 119.7
C41 C40 C39 119.2(4)
C41 C40 H40 120.4
C39 C40 H40 120.4
C42 C41 C40 120.8(4)
C42 C41 H41 119.6
C40 C41 H41 119.6
C41 C42 C43 120.3(4)
C41 C42 H42 119.9
C43 C42 H42 119.9
C42 C43 C38 119.2(4)
C42 C43 H43 120.4
C38 C43 H43 120.4
C31 C44 P32 110.0(3)
C31 C44 H44A 109.7
P32 C44 H44A 109.7
C31 C44 H44B 109.7
P32 C44 H44B 109.7
H44A C44 H44B 108.2
N46B C51 C56 97.4(6)
N46B C51 C52 26.3(5)
C56 C51 C52 123.5(5)
N46B C51 P32 142.7(6)
C56 C51 P32 119.9(3)
C52 C51 P32 116.5(5)
C51 C56 C55 114.1(5)
C51 C56 H56 123.0
C55 C56 H56 123.0
C45 N46 C48 105.0(7)
C45 N46 C47 128.2(7)
C48 N46 C47 126.7(7)
C45 N50 C49 103.7(9)
C53 C52 C51 117.8(7)
C53 C52 H52A 121.1
C51 C52 H52A 121.1
C52 C53 C54 119.0(10)
C52 C53 H53A 120.5
C54 C53 H53A 120.5
C53 C54 C55 121.6(14)
C53 C54 H54 119.2
C55 C54 H54 119.2
N50 C45 N46 112.6(9)
N50 C45 P32 125.2(7)
N46 C45 P32 122.1(7)
N46 C47 H47C 109.5
N46 C47 H47B 109.5
H47C C47 H47B 109.5
N46 C47 H47A 109.5
H47C C47 H47A 109.5
H47B C47 H47A 109.5
C49 C48 N46 106.7(7)
C49 C48 H48A 126.6
N46 C48 H48A 126.6
C48 C49 N50 111.9(8)
C48 C49 H49A 124.1
N50 C49 H49A 124.1
C55 C54B N46B 101.8(18)
C55 C54B H54B 129.1
N46B C54B H54B 129.1
C51 N46B C47B 118.0(10)
C51 N46B C54B 119.7(15)
C47B N46B C54B 122.3(16)
N46B C47B H47D 109.5
N46B C47B H47E 109.5
H47D C47B H47E 109.5
N46B C47B H47F 109.5
H47D C47B H47F 109.5
H47E C47B H47F 109.5
C60 C59 C58 117.7(15)
C60 C59 H59A 121.1
C58 C59 H59A 121.1
C59 C58 C57 121.6(15)
C59 C58 H58A 119.2
C57 C58 H58A 119.2
C62 C57 C58 120.6(15)
C62 C57 P32 118.2(13)
C58 C57 P32 121.1(11)
C62 C61 C60 123(2)
C62 C61 H61A 118.4
C60 C61 H61A 118.4
C59 C60 C61 119.3(17)
C59 C60 H60A 120.3
C61 C60 H60A 120.3
C61 C62 C57 116.9(18)
C61 C62 H62A 121.5
C57 C62 H62A 121.5
C54B C55 C56 106.8(9)
C54B C55 C54 17.2(13)
C56 C55 C54 123.4(9)
C54B C55 H55A 134.7
C56 C55 H55A 118.3
C54 C55 H55A 118.3
C2 N3 C4 127.4(4)
C2 N3 C5 107.1(4)
C4 N3 C5 125.4(5)
C2 N7 C6 105.6(4)
C15 N16 C18 108.0(4)
C15 N16 C17 125.6(4)
C18 N16 C17 126.3(4)
C15 N20 C19 105.1(4)
C32 N33 C35 107.1(3)
C32 N33 C34 126.2(3)
C35 N33 C34 126.7(4)
C32 N37 C36 104.7(3)
C8 P1 C2 103.42(19)
C8 P1 C1 102.46(17)
C2 P1 C1 100.14(17)
C8 P1 Au1 119.12(13)
C2 P1 Au1 125.50(13)
C1 P1 Au1 101.98(12)
C15 P2 C21 104.28(17)
C15 P2 C14 100.64(17)
C21 P2 C14 101.64(16)
C15 P2 Au1 118.77(12)
C21 P2 Au1 123.18(12)
C14 P2 Au1 104.61(11)
C32 P31 C38 102.24(17)
C32 P31 C31 100.17(17)
C38 P31 C31 102.80(16)
C32 P31 Au1 119.94(11)
C38 P31 Au1 123.87(13)
C31 P31 Au1 104.06(12)
C57 P32 C51 95.6(5)
C57 P32 C44 110.4(4)
C51 P32 C44 103.36(19)
C57 P32 C45 16.7(4)
C51 P32 C45 108.2(3)
C44 P32 C45 96.3(3)
C57 P32 Au1 124.8(5)
C51 P32 Au1 117.16(16)
C44 P32 Au1 103.88(12)
C45 P32 Au1 123.4(2)
F42 P41 F41 90.5(2)
F42 P41 F45 177.7(2)
F41 P41 F45 91.8(2)
F42 P41 F44 89.9(2)
F41 P41 F44 178.4(2)
F45 P41 F44 87.8(2)
F42 P41 F46 89.86(17)
F41 P41 F46 89.78(17)
F45 P41 F46 90.04(16)
F44 P41 F46 88.70(16)
F42 P41 F43 91.41(16)
F41 P41 F43 90.28(18)
F45 P41 F43 88.69(16)
F44 P41 F43 91.23(19)
F46 P41 F43 178.73(16)

loop_
_geom_bond_atom_site_label_1
_geom_bond_atom_site_label_2
_geom_bond_distance
Au1 P31 2.4130(9)
Au1 P2 2.4197(9)
Au1 P32 2.4198(9)
Au1 P1 2.4301(9)
C1 C14 1.514(5)
C1 P1 1.841(3)
C1 H1A 0.9900
C1 H1B 0.9900
C2 N7 1.336(5)
C2 N3 1.347(5)
C2 P1 1.821(4)
C4 N3 1.408(6)
C4 H4C 0.9800
C4 H4B 0.9800
C4 H4A 0.9800
C5 C6 1.333(7)
C5 N3 1.430(6)
C5 H5 0.9500
C6 N7 1.371(6)
C6 H6 0.9500
C8 C13 1.379(5)
C8 C9 1.414(6)
C8 P1 1.803(4)
C9 C10 1.321(7)
C9 H9 0.9500
C10 C11 1.397(7)
C10 H10 0.9500
C11 C12 1.342(7)
C11 H11 0.9500
C12 C13 1.376(6)
C12 H12 0.9500
C13 H13 0.9500
C14 P2 1.827(3)
C14 H14A 0.9900
C14 H14B 0.9900
C15 N20 1.331(5)
C15 N16 1.363(5)
C15 P2 1.819(4)
C17 N16 1.409(5)
C17 H17A 0.9800
C17 H17B 0.9800
C17 H17C 0.9800
C18 C19 1.328(6)
C18 N16 1.406(5)
C18 H18 0.9500
C19 N20 1.370(5)
C19 H19 0.9500
C21 C26 1.371(5)
C21 C22 1.404(5)
C21 P2 1.824(4)
C22 C23 1.364(6)
C22 H22 0.9500
C23 C24 1.381(6)
C23 H23 0.9500
C24 C25 1.361(6)
C24 H24 0.9500
C25 C26 1.389(5)
C25 H25 0.9500
C26 H26 0.9500
C31 C44 1.538(5)
C31 P31 1.832(3)
C31 H31A 0.9900
C31 H31B 0.9900
C32 N37 1.325(4)
C32 N33 1.366(5)
C32 P31 1.812(4)
C34 N33 1.462(5)
C34 H34A 0.9800
C34 H34B 0.9800
C34 H34C 0.9800
C35 C36 1.351(5)
C35 N33 1.372(5)
C35 H35 0.9500
C36 N37 1.364(5)
C36 H36 0.9500
C38 C39 1.361(5)
C38 C43 1.402(5)
C38 P31 1.825(4)
C39 C40 1.386(5)
C39 H39 0.9500
C40 C41 1.374(6)
C40 H40 0.9500
C41 C42 1.368(6)
C41 H41 0.9500
C42 C43 1.374(6)
C42 H42 0.9500
C43 H43 0.9500
C44 P32 1.828(4)
C44 H44A 0.9900
C44 H44B 0.9900
C51 N46B 1.249(11)
C51 C56 1.370(6)
C51 C52 1.494(8)
C51 P32 1.799(5)
C56 C55 1.389(6)
C56 H56 0.9500
N46 C45 1.356(10)
N46 C48 1.428(11)
N46 C47 1.447(10)
N50 C45 1.323(13)
N50 C49 1.414(13)
C52 C53 1.355(11)
C52 H52A 0.9500
C53 C54 1.367(19)
C53 H53A 0.9500
C54 C55 1.399(19)
C54 H54 0.9500
C45 P32 1.872(9)
C47 H47C 0.9800
C47 H47B 0.9800
C47 H47A 0.9800
C48 C49 1.290(18)
C48 H48A 0.9500
C49 H49A 0.9500
C54B C55 1.27(3)
C54B N46B 1.429(16)
C54B H54B 0.9500
N46B C47B 1.397(14)
C47B H47D 0.9800
C47B H47E 0.9800
C47B H47F 0.9800
C59 C60 1.321(19)
C59 C58 1.381(18)
C59 H59A 0.9500
C58 C57 1.382(19)
C58 H58A 0.9500
C57 C62 1.35(2)
C57 P32 1.793(16)
C61 C62 1.34(3)
C61 C60 1.41(3)
C61 H61A 0.9500
C60 H60A 0.9500
C62 H62A 0.9500
C55 H55A 0.9500
P41 F42 1.565(3)
P41 F41 1.567(3)
P41 F45 1.576(3)
P41 F44 1.587(3)
P41 F46 1.592(3)
P41 F43 1.598(3)

loop_
_geom_torsion_atom_site_label_1
_geom_torsion_atom_site_label_2
_geom_torsion_atom_site_label_3
_geom_torsion_atom_site_label_4
_geom_torsion
N3 C5 C6 N7 -1.3(6)
C13 C8 C9 C10 0.5(7)
P1 C8 C9 C10 177.2(4)
C8 C9 C10 C11 0.5(8)
C9 C10 C11 C12 -1.2(8)
C10 C11 C12 C13 0.9(8)
C11 C12 C13 C8 0.1(7)
C9 C8 C13 C12 -0.8(6)
P1 C8 C13 C12 -177.5(4)
P1 C1 C14 P2 -58.3(3)
N16 C18 C19 N20 -1.5(5)
C26 C21 C22 C23 0.7(6)
P2 C21 C22 C23 -175.1(3)
C21 C22 C23 C24 0.9(7)
C22 C23 C24 C25 -1.6(7)
C23 C24 C25 C26 0.8(7)
C22 C21 C26 C25 -1.5(6)
P2 C21 C26 C25 174.4(3)
C24 C25 C26 C21 0.8(7)
N33 C35 C36 N37 -1.3(5)
C43 C38 C39 C40 -1.4(6)
P31 C38 C39 C40 178.6(3)
C38 C39 C40 C41 1.9(7)
C39 C40 C41 C42 -1.7(7)
C40 C41 C42 C43 1.0(7)
C41 C42 C43 C38 -0.4(7)
C39 C38 C43 C42 0.6(6)
P31 C38 C43 C42 -179.4(3)
P31 C31 C44 P32 -57.1(3)
N46B C51 C56 C55 -0.9(8)
C52 C51 C56 C55 -3.9(8)
P32 C51 C56 C55 178.5(4)
N46B C51 C52 C53 -4.2(12)
C56 C51 C52 C53 2.4(10)
P32 C51 C52 C53 -179.8(6)
C51 C52 C53 C54 3.9(15)
C52 C53 C54 C55 -8(2)
C49 N50 C45 N46 0.6(10)
C49 N50 C45 P32 -175.4(7)
C48 N46 C45 N50 1.3(9)
C47 N46 C45 N50 -174.2(8)
C48 N46 C45 P32 177.5(6)
C47 N46 C45 P32 2.0(10)
C45 N46 C48 C49 -2.9(9)
C47 N46 C48 C49 172.7(8)
N46 C48 C49 N50 3.4(11)
C45 N50 C49 C48 -2.6(12)
C56 C51 N46B C47B 178.2(10)
C52 C51 N46B C47B -7.3(11)
P32 C51 N46B C47B -0.9(16)
C56 C51 N46B C54B -2.4(18)
C52 C51 N46B C54B 172(3)
P32 C51 N46B C54B 178.5(16)
C55 C54B N46B C51 5(3)
C55 C54B N46B C47B -175.7(14)
C60 C59 C58 C57 -3.9(19)
C59 C58 C57 C62 1(2)
C59 C58 C57 P32 177.4(10)
C58 C59 C60 C61 7(2)
C62 C61 C60 C59 -9(3)
C60 C61 C62 C57 6(3)
C58 C57 C62 C61 -3(3)
P32 C57 C62 C61 -178.7(15)
N46B C54B C55 C56 -5(2)
N46B C54B C55 C54 162(9)
C51 C56 C55 C54B 4.0(17)
C51 C56 C55 C54 -0.7(13)
C53 C54 C55 C54B -8(6)
C53 C54 C55 C56 7(2)
N7 C2 N3 C4 -178.5(5)
P1 C2 N3 C4 -0.5(7)
N7 C2 N3 C5 0.3(5)
P1 C2 N3 C5 178.3(3)
C6 C5 N3 C2 0.6(5)
C6 C5 N3 C4 179.4(5)
N3 C2 N7 C6 -1.1(5)
P1 C2 N7 C6 -179.2(3)
C5 C6 N7 C2 1.5(6)
N20 C15 N16 C18 -1.8(4)
P2 C15 N16 C18 -178.0(3)
N20 C15 N16 C17 -179.5(4)
P2 C15 N16 C17 4.3(6)
C19 C18 N16 C15 2.0(4)
C19 C18 N16 C17 179.6(4)
N16 C15 N20 C19 0.9(4)
P2 C15 N20 C19 177.2(3)
C18 C19 N20 C15 0.4(5)
N37 C32 N33 C35 -1.6(4)
P31 C32 N33 C35 178.6(3)
N37 C32 N33 C34 -178.5(3)
P31 C32 N33 C34 1.7(5)
C36 C35 N33 C32 1.7(4)
C36 C35 N33 C34 178.5(4)
N33 C32 N37 C36 0.8(4)
P31 C32 N37 C36 -179.4(3)
C35 C36 N37 C32 0.3(4)
C13 C8 P1 C2 -141.8(3)
C9 C8 P1 C2 41.5(4)
C13 C8 P1 C1 114.4(3)
C9 C8 P1 C1 -62.3(3)
C13 C8 P1 Au1 2.9(4)
C9 C8 P1 Au1 -173.8(3)
N7 C2 P1 C8 -119.1(4)
N3 C2 P1 C8 63.1(4)
N7 C2 P1 C1 -13.5(4)
N3 C2 P1 C1 168.7(4)
N7 C2 P1 Au1 99.2(3)
N3 C2 P1 Au1 -78.6(4)
C14 C1 P1 C8 -74.4(3)
C14 C1 P1 C2 179.3(3)
C14 C1 P1 Au1 49.4(3)
P31 Au1 P1 C8 -145.37(13)
P2 Au1 P1 C8 90.83(14)
P32 Au1 P1 C8 -36.18(14)
P31 Au1 P1 C2 -9.00(19)
P2 Au1 P1 C2 -132.80(18)
P32 Au1 P1 C2 100.19(18)
P31 Au1 P1 C1 102.87(12)
P2 Au1 P1 C1 -20.93(12)
P32 Au1 P1 C1 -147.94(12)
N20 C15 P2 C21 116.0(3)
N16 C15 P2 C21 -68.3(4)
N20 C15 P2 C14 10.9(4)
N16 C15 P2 C14 -173.4(3)
N20 C15 P2 Au1 -102.4(3)
N16 C15 P2 Au1 73.3(3)
C26 C21 P2 C15 127.9(3)
C22 C21 P2 C15 -56.2(4)
C26 C21 P2 C14 -127.8(3)
C22 C21 P2 C14 48.1(3)
C26 C21 P2 Au1 -11.5(4)
C22 C21 P2 Au1 164.3(3)
C1 C14 P2 C15 -87.8(3)
C1 C14 P2 C21 165.0(3)
C1 C14 P2 Au1 35.9(3)
P31 Au1 P2 C15 -15.41(15)
P32 Au1 P2 C15 -121.31(14)
P1 Au1 P2 C15 107.22(14)
P31 Au1 P2 C21 118.64(15)
P32 Au1 P2 C21 12.75(16)
P1 Au1 P2 C21 -118.72(15)
P31 Au1 P2 C14 -126.56(12)
P32 Au1 P2 C14 127.55(12)
P1 Au1 P2 C14 -3.92(12)
N37 C32 P31 C38 121.3(3)
N33 C32 P31 C38 -58.9(3)
N37 C32 P31 C31 15.7(3)
N33 C32 P31 C31 -164.5(3)
N37 C32 P31 Au1 -97.1(3)
N33 C32 P31 Au1 82.6(3)
C39 C38 P31 C32 131.9(3)
C43 C38 P31 C32 -48.1(3)
C39 C38 P31 C31 -124.6(3)
C43 C38 P31 C31 55.4(3)
C39 C38 P31 Au1 -7.6(4)
C43 C38 P31 Au1 172.3(2)
C44 C31 P31 C32 -84.7(3)
C44 C31 P31 C38 170.1(3)
C44 C31 P31 Au1 39.9(3)
P2 Au1 P31 C32 -23.99(14)
P32 Au1 P31 C32 101.13(14)
P1 Au1 P31 C32 -127.78(13)
P2 Au1 P31 C38 108.95(14)
P32 Au1 P31 C38 -125.93(14)
P1 Au1 P31 C38 5.16(15)
P2 Au1 P31 C31 -134.75(12)
P32 Au1 P31 C31 -9.62(13)
P1 Au1 P31 C31 121.47(13)
C62 C57 P32 C51 -131.7(13)
C58 C57 P32 C51 52.1(12)
C62 C57 P32 C44 -25.2(14)
C58 C57 P32 C44 158.6(10)
C62 C57 P32 C45 8.3(15)
C58 C57 P32 C45 -168(3)
C62 C57 P32 Au1 99.5(13)
C58 C57 P32 Au1 -76.6(12)
N46B C51 P32 C57 54.1(10)
C56 C51 P32 C57 -125.0(6)
C52 C51 P32 C57 57.2(6)
N46B C51 P32 C44 -58.5(9)
C56 C51 P32 C44 122.5(4)
C52 C51 P32 C44 -55.3(4)
N46B C51 P32 C45 42.9(10)
C56 C51 P32 C45 -136.2(5)
C52 C51 P32 C45 46.0(5)
N46B C51 P32 Au1 -172.0(9)
C56 C51 P32 Au1 9.0(4)
C52 C51 P32 Au1 -168.9(4)
C31 C44 P32 C57 179.9(5)
C31 C44 P32 C51 -78.9(3)
C31 C44 P32 C45 170.7(4)
C31 C44 P32 Au1 44.0(3)
N50 C45 P32 C57 -169(3)
N46 C45 P32 C57 15.8(18)
N50 C45 P32 C51 -126.2(7)
N46 C45 P32 C51 58.1(6)
N50 C45 P32 C44 -19.9(8)
N46 C45 P32 C44 164.4(6)
N50 C45 P32 Au1 91.4(7)
N46 C45 P32 Au1 -84.3(7)
P31 Au1 P32 C57 -142.9(5)
P2 Au1 P32 C57 -18.2(5)
P1 Au1 P32 C57 92.0(5)
P31 Au1 P32 C51 97.88(15)
P2 Au1 P32 C51 -137.44(15)
P1 Au1 P32 C51 -27.20(16)
P31 Au1 P32 C44 -15.34(14)
P2 Au1 P32 C44 109.34(14)
P1 Au1 P32 C44 -140.42(14)
P31 Au1 P32 C45 -122.7(4)
P2 Au1 P32 C45 1.9(4)
P1 Au1 P32 C45 112.2(4)
